data_7109458
loop_
_publ_author_name
'Alexandre Herve'
'Nicolas Garin'
'Pierre Thuery'
'Michel Ephritikhine'
'Jean-Claude Berthet'

_publ_section_title
;
 Bent thorocene complexes with the cyanide, azide and hydride ligands
;
_journal_name_full Chem.Commun.
_journal_page_first 6304
_journal_paper_doi 10.1039/c3cc42763c
_journal_volume 49
_journal_year 2013
_chemical_absolute_configuration unk
_chemical_formula_sum 'C29 H40 N Na O6 Th'
_chemical_formula_weight 753.65
_space_group_IT_number 33
_symmetry_cell_setting orthorhombic
_symmetry_space_group_name_Hall 'P 2c -2n'
_symmetry_space_group_name_H-M 'P n a 21'
_atom_sites_solution_hydrogens geom
_atom_sites_solution_primary direct
_atom_sites_solution_secondary difmap
_audit_creation_method SHELXL-97
_cell_angle_alpha 90.00
_cell_angle_beta 90.00
_cell_angle_gamma 90.00
_cell_formula_units_Z 4
_cell_length_a 16.9230(6)
_cell_length_b 12.8262(4)
_cell_length_c 13.4858(4)
_cell_measurement_reflns_used 68974
_cell_measurement_temperature 150(2)
_cell_measurement_theta_max 30.51
_cell_measurement_theta_min 2.19
_cell_volume 2927.20(16)
_computing_cell_refinement 'HKL2000 (Otwinowski & Minor, 1997)'
_computing_data_collection 'COLLECT (Nonius, 1998)'
_computing_data_reduction 'HKL2000 (Otwinowski & Minor, 1997)'
_computing_molecular_graphics 'SHELXTL (Sheldrick, 2008)'
_computing_publication_material 'SHELXTL (Sheldrick, 2008); PLATON (Spek, 2003)'
_computing_structure_refinement 'SHELXL-97 (Sheldrick, 2008)'
_computing_structure_solution 'SHELXS-97 (Sheldrick, 2008)'
_diffrn_ambient_temperature 150(2)
_diffrn_measured_fraction_theta_full 0.998
_diffrn_measured_fraction_theta_max 0.998
_diffrn_measurement_device_type 'Nonius Kappa-CCD area-detector diffractometer'
_diffrn_measurement_method 'two \f and three \w scans with 2\% steps (310 frames)'
_diffrn_radiation_monochromator graphite
_diffrn_radiation_source 'fine-focus sealed tube'
_diffrn_radiation_type MoK\a
_diffrn_radiation_wavelength 0.71073
_diffrn_reflns_av_R_equivalents 0.0218
_diffrn_reflns_av_sigmaI/netI 0.0320
_diffrn_reflns_limit_h_max 24
_diffrn_reflns_limit_h_min -24
_diffrn_reflns_limit_k_max 18
_diffrn_reflns_limit_k_min -18
_diffrn_reflns_limit_l_max 19
_diffrn_reflns_limit_l_min -19
_diffrn_reflns_number 68974
_diffrn_reflns_theta_full 30.51
_diffrn_reflns_theta_max 30.51
_diffrn_reflns_theta_min 2.19
_diffrn_standards_decay_% 0
_diffrn_standards_interval_time 0
_diffrn_standards_number 0
_exptl_absorpt_coefficient_mu 5.150
_exptl_absorpt_correction_T_max 0.662
_exptl_absorpt_correction_T_min 0.445
_exptl_absorpt_correction_type multi-scan
_exptl_absorpt_process_details 'SCALEPACK (Otwinowski & Minor, 1997)'
_exptl_crystal_colour 'translucent light yellow'
_exptl_crystal_density_diffrn 1.710
_exptl_crystal_density_method 'not measured'
_exptl_crystal_description irregular
_exptl_crystal_F_000 1480
_exptl_crystal_size_max 0.15
_exptl_crystal_size_mid 0.12
_exptl_crystal_size_min 0.08
_refine_diff_density_max 0.950
_refine_diff_density_min -1.065
_refine_diff_density_rms 0.091
_refine_ls_abs_structure_details 'Flack H D (1983), Acta Cryst. A39, 876-881'
_refine_ls_abs_structure_Flack 0.487(7)
_refine_ls_extinction_method none
_refine_ls_goodness_of_fit_ref 1.055
_refine_ls_hydrogen_treatment constr
_refine_ls_matrix_type full
_refine_ls_number_parameters 344
_refine_ls_number_reflns 8618
_refine_ls_number_restraints 1
_refine_ls_restrained_S_all 1.055
_refine_ls_R_factor_all 0.0372
_refine_ls_R_factor_gt 0.0266
_refine_ls_shift/su_max 0.001
_refine_ls_shift/su_mean 0.000
_refine_ls_structure_factor_coef Fsqd
_refine_ls_weighting_details 'calc w=1/[\s^2^(Fo^2^)+(0.0327P)^2^+0.8161P] where P=(Fo^2^+2Fc^2^)/3'
_refine_ls_weighting_scheme calc
_refine_ls_wR_factor_gt 0.0610
_refine_ls_wR_factor_ref 0.0636
_reflns_number_gt 7235
_reflns_number_total 8618
_reflns_threshold_expression >2sigma(I)
_cod_data_source_file c3cc42763c.txt
_cod_data_source_block 4
_cod_database_code 7109458

loop_
_symmetry_equiv_pos_as_xyz
'x, y, z'
'-x, -y, z+1/2'
'x+1/2, -y+1/2, z'
'-x+1/2, y+1/2, z+1/2'

loop_
_atom_site_label
_atom_site_type_symbol
_atom_site_fract_x
_atom_site_fract_y
_atom_site_fract_z
_atom_site_U_iso_or_equiv
_atom_site_adp_type
_atom_site_occupancy
_atom_site_symmetry_multiplicity
_atom_site_calc_flag
_atom_site_refinement_flags
Th Th 0.046797(6) 0.921293(7) 0.10419(3) 0.02462(4) Uani 1 1 d .
Na Na 0.04210(8) 0.44311(12) 0.1125(4) 0.0318(5) Uani 1 1 d .
O1 O -0.0676(2) 0.4151(2) 0.2369(3) 0.0361(7) Uani 1 1 d .
O2 O -0.09434(19) 0.4580(2) 0.0378(2) 0.0353(6) Uani 1 1 d .
O3 O 0.01148(19) 0.3360(2) -0.0516(2) 0.0362(6) Uani 1 1 d .
O4 O 0.14178(19) 0.4583(2) -0.0319(2) 0.0399(7) Uani 1 1 d .
O5 O 0.1856(2) 0.4173(2) 0.1617(3) 0.0422(7) Uani 1 1 d .
O6 O 0.0761(2) 0.3349(3) 0.2893(3) 0.0393(8) Uani 1 1 d .
N1 N 0.0384(2) 0.6263(3) 0.1316(3) 0.0394(10) Uani 1 1 d .
C1 C 0.0383(2) 0.7163(3) 0.1249(3) 0.0326(13) Uani 1 1 d .
C2 C 0.1918(2) 0.8138(3) 0.1014(7) 0.0399(8) Uani 1 1 d .
H2 H 0.2080 0.7445 0.1003 0.048 Uiso 1 1 calc R
C3 C 0.1825(4) 0.8515(5) 0.1979(5) 0.0414(19) Uani 1 1 d .
H3 H 0.1902 0.7997 0.2451 0.050 Uiso 1 1 calc R
C4 C 0.1646(4) 0.9473(8) 0.2410(5) 0.045(2) Uani 1 1 d .
H4 H 0.1595 0.9437 0.3095 0.054 Uiso 1 1 calc R
C5 C 0.1526(4) 1.0484(7) 0.2033(5) 0.0380(16) Uani 1 1 d .
H5 H 0.1440 1.0972 0.2532 0.046 Uiso 1 1 calc R
C6 C 0.1506(2) 1.0922(3) 0.1097(9) 0.0366(10) Uani 1 1 d .
H6 H 0.1447 1.1643 0.1119 0.044 Uiso 1 1 calc R
C7 C 0.1554(4) 1.0543(5) 0.0117(5) 0.0366(17) Uani 1 1 d .
H7 H 0.1502 1.1070 -0.0352 0.044 Uiso 1 1 calc R
C8 C 0.1663(4) 0.9551(6) -0.0321(5) 0.0345(16) Uani 1 1 d .
H8 H 0.1616 0.9562 -0.1008 0.041 Uiso 1 1 calc R
C9 C 0.1826(4) 0.8554(6) 0.0056(5) 0.0391(18) Uani 1 1 d .
H9 H 0.1886 0.8056 -0.0439 0.047 Uiso 1 1 calc R
C10 C -0.1051(4) 0.8574(5) 0.1572(5) 0.0333(15) Uani 1 1 d .
H10 H -0.1252 0.7987 0.1888 0.040 Uiso 1 1 calc R
C11 C -0.0835(5) 0.9360(5) 0.2260(6) 0.0328(15) Uani 1 1 d .
H11 H -0.0872 0.9151 0.2919 0.039 Uiso 1 1 calc R
C12 C -0.0577(3) 1.0390(5) 0.2142(4) 0.0342(13) Uani 1 1 d .
H12 H -0.0491 1.0720 0.2746 0.041 Uiso 1 1 calc R
C13 C -0.0418(3) 1.1038(4) 0.1343(4) 0.0303(13) Uani 1 1 d .
H13 H -0.0294 1.1714 0.1538 0.036 Uiso 1 1 calc R
C14 C -0.0399(3) 1.0915(4) 0.0316(5) 0.0342(13) Uani 1 1 d .
H14 H -0.0276 1.1535 -0.0006 0.041 Uiso 1 1 calc R
C15 C -0.0518(3) 1.0103(5) -0.0346(4) 0.0312(12) Uani 1 1 d .
H15 H -0.0391 1.0283 -0.0995 0.037 Uiso 1 1 calc R
C16 C -0.0789(5) 0.9058(5) -0.0257(6) 0.0321(14) Uani 1 1 d .
H16 H -0.0800 0.8705 -0.0860 0.039 Uiso 1 1 calc R
C17 C -0.1040(4) 0.8451(6) 0.0535(5) 0.0304(14) Uani 1 1 d .
H17 H -0.1251 0.7816 0.0333 0.036 Uiso 1 1 calc R
C18 C -0.1463(3) 0.4294(4) 0.2040(4) 0.0419(11) Uani 1 1 d .
H18A H -0.1775 0.4617 0.2559 0.050 Uiso 1 1 calc R
H18B H -0.1698 0.3625 0.1879 0.050 Uiso 1 1 calc R
C19 C -0.1450(2) 0.4975(3) 0.1145(6) 0.0384(11) Uani 1 1 d .
H19A H -0.1983 0.5038 0.0887 0.046 Uiso 1 1 calc R
H19B H -0.1272 0.5666 0.1334 0.046 Uiso 1 1 calc R
C20 C -0.1211(3) 0.3622(4) -0.0051(4) 0.0392(10) Uani 1 1 d .
H20A H -0.1749 0.3693 -0.0289 0.047 Uiso 1 1 calc R
H20B H -0.1194 0.3065 0.0435 0.047 Uiso 1 1 calc R
C21 C -0.0662(5) 0.3396(7) -0.0891(5) 0.0371(15) Uani 1 1 d .
H21A H -0.0797 0.2733 -0.1194 0.044 Uiso 1 1 calc R
H21B H -0.0705 0.3936 -0.1392 0.044 Uiso 1 1 calc R
C22 C 0.0692(3) 0.3391(4) -0.1277(4) 0.0401(12) Uani 1 1 d .
H22A H 0.0567 0.3941 -0.1746 0.048 Uiso 1 1 calc R
H22B H 0.0700 0.2733 -0.1632 0.048 Uiso 1 1 calc R
C23 C 0.1475(4) 0.3590(5) -0.0817(5) 0.0435(14) Uani 1 1 d .
H23A H 0.1603 0.3043 -0.0347 0.052 Uiso 1 1 calc R
H23B H 0.1884 0.3611 -0.1321 0.052 Uiso 1 1 calc R
C24 C 0.2145(3) 0.4957(4) 0.0068(4) 0.0508(12) Uani 1 1 d .
H24A H 0.2070 0.5664 0.0305 0.061 Uiso 1 1 calc R
H24B H 0.2532 0.4978 -0.0462 0.061 Uiso 1 1 calc R
C25 C 0.2459(3) 0.4301(4) 0.0897(8) 0.052(2) Uani 1 1 d .
H25A H 0.2622 0.3626 0.0645 0.062 Uiso 1 1 calc R
H25B H 0.2915 0.4637 0.1194 0.062 Uiso 1 1 calc R
C26 C 0.2104(3) 0.3503(4) 0.2400(3) 0.0410(10) Uani 1 1 d .
H26A H 0.2631 0.3693 0.2617 0.049 Uiso 1 1 calc R
H26B H 0.2115 0.2786 0.2172 0.049 Uiso 1 1 calc R
C27 C 0.1536(4) 0.3614(6) 0.3230(4) 0.0454(16) Uani 1 1 d .
H27A H 0.1688 0.3157 0.3771 0.054 Uiso 1 1 calc R
H27B H 0.1542 0.4326 0.3472 0.054 Uiso 1 1 calc R
C28 C 0.0175(3) 0.3572(4) 0.3640(3) 0.0387(10) Uani 1 1 d .
H28A H 0.0243 0.4278 0.3884 0.046 Uiso 1 1 calc R
H28B H 0.0235 0.3095 0.4193 0.046 Uiso 1 1 calc R
C29 C -0.0628(5) 0.3454(7) 0.3197(4) 0.0367(16) Uani 1 1 d .
H29A H -0.0709 0.2741 0.2980 0.044 Uiso 1 1 calc R
H29B H -0.1030 0.3625 0.3683 0.044 Uiso 1 1 calc R

loop_
_atom_site_aniso_label
_atom_site_aniso_U_11
_atom_site_aniso_U_22
_atom_site_aniso_U_33
_atom_site_aniso_U_23
_atom_site_aniso_U_13
_atom_site_aniso_U_12
Th 0.02375(6) 0.02560(6) 0.02450(6) -0.00038(14) -0.00055(13) 0.00048(4)
Na 0.0311(7) 0.0287(6) 0.0357(15) 0.0007(13) 0.0027(10) 0.0001(5)
O1 0.0298(15) 0.0427(18) 0.0358(17) 0.0036(13) -0.0005(13) -0.0010(12)
O2 0.0379(18) 0.0353(15) 0.0328(15) 0.0003(12) -0.0025(13) -0.0017(13)
O3 0.0388(18) 0.0382(15) 0.0317(14) -0.0004(12) -0.0008(13) -0.0028(13)
O4 0.0404(17) 0.0370(15) 0.0421(17) -0.0013(13) 0.0043(14) -0.0026(14)
O5 0.0319(18) 0.0479(19) 0.0468(19) 0.0023(14) -0.0022(14) 0.0013(13)
O6 0.0396(19) 0.0438(19) 0.0344(17) -0.0063(16) -0.0038(18) 0.0022(15)
N1 0.0343(19) 0.039(2) 0.045(3) -0.0024(15) 0.0023(14) -0.0020(14)
C1 0.0254(18) 0.0308(18) 0.042(4) -0.0006(16) -0.0014(15) -0.0023(13)
C2 0.0288(17) 0.0326(16) 0.058(2) -0.006(4) 0.005(4) 0.0034(13)
C3 0.039(4) 0.026(3) 0.059(5) 0.020(3) -0.004(3) 0.006(3)
C4 0.018(3) 0.093(5) 0.025(3) 0.015(4) -0.005(3) -0.001(3)
C5 0.020(3) 0.065(4) 0.030(3) -0.006(3) -0.002(2) -0.005(3)
C6 0.0301(17) 0.0364(17) 0.043(3) -0.019(3) -0.004(4) -0.0020(13)
C7 0.046(4) 0.023(3) 0.041(4) 0.012(3) -0.006(3) -0.005(3)
C8 0.042(4) 0.034(3) 0.027(3) 0.008(3) -0.001(3) -0.008(3)
C9 0.023(4) 0.060(5) 0.034(3) -0.007(3) 0.006(3) -0.008(3)
C10 0.029(4) 0.034(3) 0.037(3) 0.008(3) 0.001(3) -0.001(2)
C11 0.028(3) 0.045(3) 0.025(2) 0.007(2) 0.003(2) 0.003(3)
C12 0.033(3) 0.045(3) 0.024(3) -0.001(2) -0.002(2) 0.009(2)
C13 0.031(2) 0.0255(18) 0.035(3) 0.0004(19) 0.0015(18) 0.0037(15)
C14 0.035(3) 0.041(3) 0.026(3) 0.006(2) 0.000(2) 0.003(2)
C15 0.027(2) 0.046(3) 0.021(2) 0.006(2) 0.0011(17) 0.004(2)
C16 0.035(3) 0.036(3) 0.025(3) -0.005(2) -0.003(2) 0.001(3)
C17 0.025(3) 0.034(3) 0.033(3) 0.000(2) 0.001(2) -0.002(2)
C18 0.026(2) 0.055(3) 0.045(3) 0.000(2) 0.003(2) 0.000(2)
C19 0.0326(17) 0.0415(18) 0.041(3) -0.010(3) -0.004(2) 0.0043(14)
C20 0.035(2) 0.036(2) 0.047(2) -0.0014(19) -0.0066(19) -0.0014(19)
C21 0.042(3) 0.032(3) 0.038(3) -0.004(3) -0.013(3) -0.002(2)
C22 0.053(3) 0.035(2) 0.032(2) -0.003(2) 0.007(3) -0.004(2)
C23 0.043(3) 0.043(3) 0.045(3) 0.003(3) 0.013(3) 0.003(2)
C24 0.043(3) 0.057(3) 0.052(3) 0.002(2) 0.005(2) -0.014(2)
C25 0.031(2) 0.065(3) 0.060(6) 0.001(3) 0.008(3) -0.0028(17)
C26 0.035(3) 0.040(2) 0.048(2) -0.005(2) -0.011(2) 0.0066(18)
C27 0.038(3) 0.054(3) 0.044(3) -0.003(3) -0.011(3) 0.001(2)
C28 0.051(3) 0.039(2) 0.026(2) 0.0030(17) 0.006(2) 0.007(2)
C29 0.047(4) 0.035(3) 0.028(3) 0.004(2) 0.007(2) 0.002(2)

loop_
_atom_type_symbol
_atom_type_description
_atom_type_scat_dispersion_real
_atom_type_scat_dispersion_imag
_atom_type_scat_source
C C 0.0033 0.0016 'International Tables Vol C Tables 4.2.6.8 and 6.1.1.4'
H H 0.0000 0.0000 'International Tables Vol C Tables 4.2.6.8 and 6.1.1.4'
N N 0.0061 0.0033 'International Tables Vol C Tables 4.2.6.8 and 6.1.1.4'
Th Th -7.2400 8.8979 'International Tables Vol C Tables 4.2.6.8 and 6.1.1.4'
Na Na 0.0362 0.0249 'International Tables Vol C Tables 4.2.6.8 and 6.1.1.4'
O O 0.0106 0.0060 'International Tables Vol C Tables 4.2.6.8 and 6.1.1.4'

loop_
_geom_angle_atom_site_label_1
_geom_angle_atom_site_label_2
_geom_angle_atom_site_label_3
_geom_angle
C1 Th C4 95.1(2)
C1 Th C15 116.78(16)
C4 Th C15 148.1(3)
C1 Th C12 116.88(18)
C4 Th C12 92.2(2)
C15 Th C12 75.5(2)
C1 Th C11 87.81(15)
C4 Th C11 99.9(3)
C15 Th C11 83.81(19)
C12 Th C11 29.43(19)
C1 Th C16 87.36(15)
C4 Th C16 175.6(3)
C15 Th C16 29.86(17)
C12 Th C16 83.51(19)
C11 Th C16 76.53(13)
C1 Th C5 124.7(2)
C4 Th C5 29.6(2)
C15 Th C5 118.4(2)
C12 Th C5 80.3(2)
C11 Th C5 100.9(2)
C16 Th C5 147.9(2)
C1 Th C8 105.39(17)
C4 Th C8 84.03(11)
C15 Th C8 85.79(17)
C12 Th C8 137.7(2)
C11 Th C8 165.92(18)
C16 Th C8 98.8(3)
C5 Th C8 75.8(2)
C1 Th C3 71.08(16)
C4 Th C3 29.3(2)
C15 Th C3 161.07(17)
C12 Th C3 117.59(19)
C11 Th C3 114.4(2)
C16 Th C3 154.7(2)
C5 Th C3 55.5(2)
C8 Th C3 75.4(2)
C1 Th C9 78.10(18)
C4 Th C9 76.0(2)
C15 Th C9 107.52(17)
C12 Th C9 162.1(2)
C11 Th C9 164.8(2)
C16 Th C9 108.1(2)
C5 Th C9 82.9(2)
C8 Th C9 29.3(2)
C3 Th C9 55.65(12)
C1 Th C10 68.38(17)
C4 Th C10 122.3(2)
C15 Th C10 74.80(17)
C12 Th C10 55.4(2)
C11 Th C10 29.6(2)
C16 Th C10 55.4(2)
C5 Th C10 130.2(2)
C8 Th C10 152.8(2)
C3 Th C10 123.50(19)
C9 Th C10 142.4(2)
C1 Th C7 133.42(17)
C4 Th C7 75.4(2)
C15 Th C7 80.94(19)
C12 Th C7 109.1(2)
C11 Th C7 138.5(2)
C16 Th C7 105.5(2)
C5 Th C7 55.34(13)
C8 Th C7 29.4(2)
C3 Th C7 81.7(2)
C9 Th C7 55.3(2)
C10 Th C7 153.8(2)
C1 Th C13 141.57(14)
C4 Th C13 100.9(2)
C15 Th C13 55.22(17)
C12 Th C13 28.85(16)
C11 Th C13 55.26(16)
C16 Th C13 74.97(16)
C5 Th C13 77.6(2)
C8 Th C13 110.81(19)
C3 Th C13 130.23(19)
C9 Th C13 139.62(19)
C10 Th C13 73.52(18)
C7 Th C13 84.65(19)
C1 Th C14 141.34(14)
C4 Th C14 121.4(2)
C15 Th C14 28.85(17)
C12 Th C14 55.0(2)
C11 Th C14 74.71(18)
C16 Th C14 55.41(18)
C5 Th C14 92.8(2)
C8 Th C14 91.64(19)
C3 Th C14 147.56(19)
C9 Th C14 120.06(19)
C10 Th C14 80.57(18)
C7 Th C14 73.39(19)
C13 Th C14 28.7(2)
C1 Th C6 143.66(13)
C4 Th C6 55.3(3)
C15 Th C6 94.2(2)
C12 Th C6 87.68(19)
C11 Th C6 115.5(2)
C16 Th C6 123.7(2)
C5 Th C6 28.7(3)
C8 Th C6 55.8(2)
C3 Th C6 73.8(2)
C9 Th C6 74.6(2)
C10 Th C6 142.94(19)
C7 Th C6 29.1(3)
C13 Th C6 71.32(14)
C14 Th C6 74.30(17)
C1 Th C2 64.04(11)
C4 Th C2 55.5(2)
C15 Th C2 136.2(2)
C12 Th C2 146.5(2)
C11 Th C2 137.6(2)
C16 Th C2 128.9(2)
C5 Th C2 74.4(2)
C8 Th C2 55.3(2)
C3 Th C2 28.9(2)
C9 Th C2 29.1(2)
C10 Th C2 131.49(18)
C7 Th C2 73.76(19)
C13 Th C2 151.06(14)
C14 Th C2 146.32(18)
C6 Th C2 80.64(10)
C1 Th C17 68.42(17)
C4 Th C17 150.0(2)
C15 Th C17 55.26(19)
C12 Th C17 74.91(19)
C11 Th C17 56.2(2)
C16 Th C17 28.8(2)
C5 Th C17 155.3(2)
C8 Th C17 123.7(2)
C3 Th C17 138.58(18)
C9 Th C17 121.7(2)
C10 Th C17 29.07(11)
C7 Th C17 134.3(2)
C13 Th C17 80.83(18)
C14 Th C17 73.23(18)
C6 Th C17 147.5(2)
C2 Th C17 128.08(18)
N1 Na O2 86.81(13)
N1 Na O1 92.85(15)
O2 Na O1 66.71(11)
N1 Na O5 97.25(13)
O2 Na O5 171.2(2)
O1 Na O5 120.7(2)
N1 Na O4 91.40(15)
O2 Na O4 106.9(2)
O1 Na O4 172.06(19)
O5 Na O4 65.31(12)
N1 Na O3 126.8(2)
O2 Na O3 61.86(13)
O1 Na O3 109.66(12)
O5 Na O3 109.69(14)
O4 Na O3 62.50(15)
N1 Na O6 113.7(2)
O2 Na O6 124.14(15)
O1 Na O6 61.19(15)
O5 Na O6 61.29(14)
O4 Na O6 122.79(12)
O3 Na O6 119.36(11)
C18 O1 C29 112.2(4)
C18 O1 Na 117.7(3)
C29 O1 Na 124.4(4)
C20 O2 C19 113.9(3)
C20 O2 Na 112.7(3)
C19 O2 Na 106.6(3)
C21 O3 C22 112.4(4)
C21 O3 Na 117.7(4)
C22 O3 Na 117.0(3)
C24 O4 C23 114.3(4)
C24 O4 Na 108.3(3)
C23 O4 Na 109.2(3)
C25 O5 C26 111.4(4)
C25 O5 Na 119.6(4)
C26 O5 Na 123.6(3)
C27 O6 C28 111.3(4)
C27 O6 Na 109.8(3)
C28 O6 Na 110.7(3)
C1 N1 Na 169.2(4)
N1 C1 Th 176.4(3)
C3 C2 C9 135.4(3)
C3 C2 Th 73.7(3)
C9 C2 Th 74.3(3)
C3 C2 H2 112.3
C9 C2 H2 112.3
Th C2 H2 136.5
C4 C3 C2 135.9(6)
C4 C3 Th 74.0(4)
C2 C3 Th 77.3(3)
C4 C3 H3 112.0
C2 C3 H3 112.0
Th C3 H3 131.3
C3 C4 C5 133.9(7)
C3 C4 Th 76.7(4)
C5 C4 Th 76.3(4)
C3 C4 H4 113.0
C5 C4 H4 113.0
Th C4 H4 126.6
C6 C5 C4 135.0(7)
C6 C5 Th 77.4(3)
C4 C5 Th 74.0(4)
C6 C5 H5 112.5
C4 C5 H5 112.5
Th C5 H5 130.1
C5 C6 C7 135.6(4)
C5 C6 Th 73.9(4)
C7 C6 Th 75.1(3)
C5 C6 H6 112.2
C7 C6 H6 112.2
Th C6 H6 135.1
C6 C7 C8 135.1(6)
C6 C7 Th 75.8(4)
C8 C7 Th 73.9(4)
C6 C7 H7 112.4
C8 C7 H7 112.4
Th C7 H7 133.1
C9 C8 C7 134.0(6)
C9 C8 Th 76.1(4)
C7 C8 Th 76.6(4)
C9 C8 H8 113.0
C7 C8 H8 113.0
Th C8 H8 127.0
C8 C9 C2 134.4(6)
C8 C9 Th 74.6(4)
C2 C9 Th 76.6(3)
C8 C9 H9 112.8
C2 C9 H9 112.8
Th C9 H9 129.9
C17 C10 C11 136.6(8)
C17 C10 Th 76.5(5)
C11 C10 Th 73.8(4)
C17 C10 H10 111.7
C11 C10 H10 111.7
Th C10 H10 133.8
C12 C11 C10 132.5(7)
C12 C11 Th 75.4(4)
C10 C11 Th 76.5(4)
C12 C11 H11 113.7
C10 C11 H11 113.7
Th C11 H11 127.1
C13 C12 C11 135.6(6)
C13 C12 Th 77.6(3)
C11 C12 Th 75.2(4)
C13 C12 H12 112.2
C11 C12 H12 112.2
Th C12 H12 128.4
C12 C13 C14 135.1(6)
C12 C13 Th 73.5(3)
C14 C13 Th 75.5(4)
C12 C13 H13 112.5
C14 C13 H13 112.5
Th C13 H13 134.3
C15 C14 C13 136.2(6)
C15 C14 Th 73.5(3)
C13 C14 Th 75.7(4)
C15 C14 H14 111.9
C13 C14 H14 111.9
Th C14 H14 135.3
C14 C15 C16 134.5(6)
C14 C15 Th 77.7(3)
C16 C15 Th 75.4(4)
C14 C15 H15 112.7
C16 C15 H15 112.7
Th C15 H15 127.0
C17 C16 C15 133.8(7)
C17 C16 Th 77.8(4)
C15 C16 Th 74.7(4)
C17 C16 H16 113.1
C15 C16 H16 113.1
Th C16 H16 127.2
C16 C17 C10 134.9(8)
C16 C17 Th 73.4(5)
C10 C17 Th 74.4(5)
C16 C17 H17 112.6
C10 C17 H17 112.6
Th C17 H17 136.2
O1 C18 C19 108.4(4)
O1 C18 H18A 110.0
C19 C18 H18A 110.0
O1 C18 H18B 110.0
C19 C18 H18B 110.0
H18A C18 H18B 108.4
O2 C19 C18 112.7(3)
O2 C19 H19A 109.1
C18 C19 H19A 109.1
O2 C19 H19B 109.1
C18 C19 H19B 109.1
H19A C19 H19B 107.8
O2 C20 C21 106.0(4)
O2 C20 H20A 110.5
C21 C20 H20A 110.5
O2 C20 H20B 110.5
C21 C20 H20B 110.5
H20A C20 H20B 108.7
O3 C21 C20 108.3(5)
O3 C21 H21A 110.0
C20 C21 H21A 110.0
O3 C21 H21B 110.0
C20 C21 H21B 110.0
H21A C21 H21B 108.4
O3 C22 C23 108.5(5)
O3 C22 H22A 110.0
C23 C22 H22A 110.0
O3 C22 H22B 110.0
C23 C22 H22B 110.0
H22A C22 H22B 108.4
O4 C23 C22 106.6(5)
O4 C23 H23A 110.4
C22 C23 H23A 110.4
O4 C23 H23B 110.4
C22 C23 H23B 110.4
H23A C23 H23B 108.6
O4 C24 C25 113.1(4)
O4 C24 H24A 109.0
C25 C24 H24A 109.0
O4 C24 H24B 109.0
C25 C24 H24B 109.0
H24A C24 H24B 107.8
O5 C25 C24 108.7(4)
O5 C25 H25A 109.9
C24 C25 H25A 109.9
O5 C25 H25B 109.9
C24 C25 H25B 109.9
H25A C25 H25B 108.3
O5 C26 C27 108.2(4)
O5 C26 H26A 110.1
C27 C26 H26A 110.1
O5 C26 H26B 110.1
C27 C26 H26B 110.1
H26A C26 H26B 108.4
O6 C27 C26 109.4(4)
O6 C27 H27A 109.8
C26 C27 H27A 109.8
O6 C27 H27B 109.8
C26 C27 H27B 109.8
H27A C27 H27B 108.2
O6 C28 C29 109.1(4)
O6 C28 H28A 109.9
C29 C28 H28A 109.9
O6 C28 H28B 109.9
C29 C28 H28B 109.9
H28A C28 H28B 108.3
O1 C29 C28 107.5(5)
O1 C29 H29A 110.2
C28 C29 H29A 110.2
O1 C29 H29B 110.2
C28 C29 H29B 110.2
H29A C29 H29B 108.5

loop_
_geom_bond_atom_site_label_1
_geom_bond_atom_site_label_2
_geom_bond_distance
Th C1 2.648(4)
Th C4 2.737(7)
Th C15 2.754(5)
Th C12 2.758(6)
Th C11 2.756(8)
Th C16 2.763(9)
Th C5 2.766(7)
Th C8 2.767(7)
Th C3 2.770(7)
Th C9 2.786(7)
Th C10 2.791(7)
Th C7 2.801(7)
Th C13 2.809(5)
Th C14 2.807(5)
Th C6 2.811(4)
Th C2 2.815(3)
Th C17 2.817(7)
Na N1 2.365(4)
Na O2 2.527(4)
Na O1 2.527(5)
Na O5 2.539(4)
Na O4 2.584(5)
Na O3 2.656(5)
Na O6 2.818(6)
O1 C18 1.416(6)
O1 C29 1.433(8)
O2 C20 1.431(5)
O2 C19 1.436(7)
O3 C21 1.409(8)
O3 C22 1.417(6)
O4 C24 1.419(6)
O4 C23 1.443(7)
O5 C25 1.418(9)
O5 C26 1.424(6)
O6 C27 1.430(7)
O6 C28 1.442(6)
N1 C1 1.157(6)
C2 C3 1.396(10)
C2 C9 1.407(10)
C2 H2 0.9300
C3 C4 1.393(11)
C3 H3 0.9300
C4 C5 1.407(11)
C4 H4 0.9300
C5 C6 1.382(13)
C5 H5 0.9300
C6 C7 1.410(13)
C6 H6 0.9300
C7 C8 1.415(9)
C7 H7 0.9300
C8 C9 1.404(10)
C8 H8 0.9300
C9 H9 0.9300
C10 C17 1.408(5)
C10 C11 1.418(10)
C10 H10 0.9300
C11 C12 1.401(9)
C11 H11 0.9300
C12 C13 1.387(8)
C12 H12 0.9300
C13 C14 1.393(10)
C13 H13 0.9300
C14 C15 1.386(8)
C14 H14 0.9300
C15 C16 1.422(8)
C15 H15 0.9300
C16 C17 1.389(10)
C16 H16 0.9300
C17 H17 0.9300
C18 C19 1.490(8)
C18 H18A 0.9700
C18 H18B 0.9700
C19 H19A 0.9700
C19 H19B 0.9700
C20 C21 1.494(9)
C20 H20A 0.9700
C20 H20B 0.9700
C21 H21A 0.9700
C21 H21B 0.9700
C22 C23 1.486(9)
C22 H22A 0.9700
C22 H22B 0.9700
C23 H23A 0.9700
C23 H23B 0.9700
C24 C25 1.497(10)
C24 H24A 0.9700
C24 H24B 0.9700
C25 H25A 0.9700
C25 H25B 0.9700
C26 C27 1.482(8)
C26 H26A 0.9700
C26 H26B 0.9700
C27 H27A 0.9700
C27 H27B 0.9700
C28 C29 1.491(9)
C28 H28A 0.9700
C28 H28B 0.9700
C29 H29A 0.9700
C29 H29B 0.9700
